data_4074603
loop_
_publ_author_name
'Pinto, Patr\'icia'
'G\"otz, Andreas W.'
'Marconi, Guido'
'Hess, Bernd A.'
'Marinetti, Angela'
'Heinemann, Frank W.'
'Zenneck, Ulrich'

_publ_section_title
;
 Diastereoselective Synthesis of Arene Ruthenium(II) Complexes Containing
 Chiral Phosphetane-Based Tethers&#x2020;,1
;
_journal_issue 10
_journal_name_full Organometallics
_journal_page_first 2607
_journal_paper_doi 10.1021/om050461z
_journal_volume 25
_journal_year 2006
_chemical_formula_sum 'C11 H22 O4 S'
_chemical_formula_weight 250.35
_chemical_name_systematic
; 
 ? 
;
_space_group_IT_number 19
_symmetry_cell_setting orthorhombic
_symmetry_space_group_name_Hall 'P 2ac 2ab'
_symmetry_space_group_name_H-M 'P 21 21 21'
_atom_sites_solution_hydrogens geom
_atom_sites_solution_primary direct
_atom_sites_solution_secondary difmap
_audit_creation_method SHELXL-97
_cell_angle_alpha 90.00
_cell_angle_beta 90.00
_cell_angle_gamma 90.00
_cell_formula_units_Z 4
_cell_length_a 6.1801(3)
_cell_length_b 11.2810(8)
_cell_length_c 19.654(2)
_cell_measurement_reflns_used 86
_cell_measurement_temperature 100(2)
_cell_measurement_theta_max 20.00
_cell_measurement_theta_min 6.00
_cell_volume 1370.23(18)
_computing_cell_refinement 'EVALCCD (Duisenberg, 2003)'
_computing_data_collection 'COLLECT (Bruker-Nonius, 2002)'
_computing_data_reduction 'EVALCCD (Duisenberg, 2003)'
_computing_molecular_graphics 'SHELXTL 6.12 (Bruker AXS, 2002)'
_computing_publication_material 'SHELXTL 6.12 (Bruker AXS, 2002)'
_computing_structure_refinement 'SHELXTL 6.12 (Bruker AXS, 2002)'
_computing_structure_solution 'SHELXTL 6.12 (Bruker AXS, 2002)'
_diffrn_ambient_temperature 100(2)
_diffrn_detector_area_resol_mean 9
_diffrn_measured_fraction_theta_full 0.991
_diffrn_measured_fraction_theta_max 0.991
_diffrn_measurement_device_type 'Nonius KappaCCD'
_diffrn_measurement_method '\f- and \w-scans with 1.60 \% and 64 sec per frame'
_diffrn_radiation_monochromator graphite
_diffrn_radiation_source 'fine-focus sealed tube'
_diffrn_radiation_type MoK\a
_diffrn_radiation_wavelength 0.71073
_diffrn_reflns_av_R_equivalents 0.0593
_diffrn_reflns_av_sigmaI/netI 0.0759
_diffrn_reflns_limit_h_max 7
_diffrn_reflns_limit_h_min -7
_diffrn_reflns_limit_k_max 14
_diffrn_reflns_limit_k_min -14
_diffrn_reflns_limit_l_max 20
_diffrn_reflns_limit_l_min -24
_diffrn_reflns_number 11438
_diffrn_reflns_theta_full 26.37
_diffrn_reflns_theta_max 26.37
_diffrn_reflns_theta_min 3.46
_exptl_absorpt_coefficient_mu 0.234
_exptl_absorpt_correction_T_max 1.000
_exptl_absorpt_correction_T_min 0.745
_exptl_absorpt_correction_type multi-scan
_exptl_absorpt_process_details 'SADABS, Bruker-Nonius, 2002'
_exptl_crystal_colour colorless
_exptl_crystal_density_diffrn 1.214
_exptl_crystal_density_method 'not measured'
_exptl_crystal_description plate
_exptl_crystal_F_000 544
_exptl_crystal_size_max 0.45
_exptl_crystal_size_mid 0.25
_exptl_crystal_size_min 0.05
_refine_diff_density_max 0.539
_refine_diff_density_min -0.502
_refine_diff_density_rms 0.072
_refine_ls_abs_structure_details
;
 Flack H D (1983), Acta Cryst. A39, 876-881
 1114 Friedel pairs used in the refinement of Flack parameter
;
_refine_ls_abs_structure_Flack 0.06(12)
_refine_ls_extinction_method none
_refine_ls_goodness_of_fit_ref 1.092
_refine_ls_hydrogen_treatment constr
_refine_ls_matrix_type full
_refine_ls_number_parameters 151
_refine_ls_number_reflns 2738
_refine_ls_number_restraints 0
_refine_ls_restrained_S_all 1.092
_refine_ls_R_factor_all 0.0762
_refine_ls_R_factor_gt 0.0496
_refine_ls_shift/su_max 0.001
_refine_ls_shift/su_mean 0.000
_refine_ls_structure_factor_coef Fsqd
_refine_ls_weighting_details 'calc w=1/[\s^2^(Fo^2^)+(0.0377P)^2^+0.9761P] where P=(Fo^2^+2Fc^2^)/3'
_refine_ls_weighting_scheme calc
_refine_ls_wR_factor_gt 0.0973
_refine_ls_wR_factor_ref 0.1054
_reflns_number_gt 2149
_reflns_number_total 2738
_reflns_threshold_expression >2sigma(I)
_cod_data_source_file om050461zsi20050607_112635.cif
_cod_data_source_block pp0306
_cod_depositor_comments
;
The following automatic conversions were performed:

'_exptl_absorpt_correction_type' value 'multi-scans' was replaced
with the value 'multi-scan' as specified in the replacement file
'src/cod-tools/trunk/data/replacement-values/replacement_values.lst'.

Automatic conversion script
Id: cif_fix_values 5376 2017-05-30 11:51:03Z andrius 
;
_cod_original_cell_volume 1370.2(2)
_cod_original_sg_symbol_H-M P2(1)2(1)2(1)
_cod_database_code 4074603

loop_
_symmetry_equiv_pos_as_xyz
'x, y, z'
'-x+1/2, -y, z+1/2'
'-x, y+1/2, -z+1/2'
'x+1/2, -y+1/2, -z'

loop_
_atom_site_label
_atom_site_type_symbol
_atom_site_fract_x
_atom_site_fract_y
_atom_site_fract_z
_atom_site_U_iso_or_equiv
_atom_site_adp_type
_atom_site_occupancy
_atom_site_symmetry_multiplicity
_atom_site_calc_flag
_atom_site_refinement_flags
S1 S 0.94005(12) 0.51412(7) 0.73620(4) 0.0132(2) Uani 1 1 d .
O11 O 0.8011(3) 0.4765(2) 0.79917(10) 0.0142(5) Uani 1 1 d .
O12 O 0.8782(3) 0.41588(18) 0.68336(10) 0.0128(5) Uani 1 1 d .
O13 O 0.8618(4) 0.62775(18) 0.71621(11) 0.0183(6) Uani 1 1 d .
O14 O 1.1657(3) 0.50023(19) 0.74858(10) 0.0192(5) Uani 1 1 d .
C10 C 0.7688(5) 0.3456(3) 0.80676(16) 0.0117(7) Uani 1 1 d .
H10A H 0.9112 0.3054 0.7997 0.014 Uiso 1 1 calc R
C11 C 0.6157(5) 0.3061(3) 0.75093(14) 0.0130(7) Uani 1 1 d .
H11A H 0.4646 0.3157 0.7667 0.016 Uiso 1 1 calc R
H11B H 0.6396 0.2209 0.7414 0.016 Uiso 1 1 calc R
C12 C 0.6478(5) 0.3771(3) 0.68521(16) 0.0138(7) Uani 1 1 d .
H12A H 0.5537 0.4491 0.6871 0.017 Uiso 1 1 calc R
C13 C 0.6046(5) 0.3124(3) 0.61827(15) 0.0136(7) Uani 1 1 d .
C14 C 0.7568(5) 0.2063(3) 0.60827(18) 0.0175(8) Uani 1 1 d .
H14A H 0.7312 0.1710 0.5634 0.026 Uiso 1 1 calc R
H14B H 0.7291 0.1471 0.6437 0.026 Uiso 1 1 calc R
H14C H 0.9073 0.2331 0.6113 0.026 Uiso 1 1 calc R
C15 C 0.3700(6) 0.2699(3) 0.61962(17) 0.0192(8) Uani 1 1 d .
H15A H 0.3347 0.2319 0.5762 0.029 Uiso 1 1 calc R
H15B H 0.2737 0.3378 0.6268 0.029 Uiso 1 1 calc R
H15C H 0.3509 0.2128 0.6567 0.029 Uiso 1 1 calc R
C16 C 0.6342(6) 0.3996(3) 0.55923(16) 0.0220(8) Uani 1 1 d .
H16A H 0.5999 0.3599 0.5162 0.033 Uiso 1 1 calc R
H16B H 0.7845 0.4273 0.5582 0.033 Uiso 1 1 calc R
H16C H 0.5373 0.4675 0.5655 0.033 Uiso 1 1 calc R
C17 C 0.6980(5) 0.3256(3) 0.88073(16) 0.0135(7) Uani 1 1 d .
C18 C 0.8864(6) 0.3546(3) 0.92818(16) 0.0246(9) Uani 1 1 d .
H18A H 0.8418 0.3419 0.9755 0.037 Uiso 1 1 calc R
H18B H 0.9290 0.4376 0.9220 0.037 Uiso 1 1 calc R
H18C H 1.0093 0.3029 0.9175 0.037 Uiso 1 1 calc R
C19 C 0.6394(6) 0.1938(3) 0.88830(18) 0.0212(8) Uani 1 1 d .
H19A H 0.6145 0.1756 0.9364 0.032 Uiso 1 1 calc R
H19B H 0.7586 0.1450 0.8711 0.032 Uiso 1 1 calc R
H19C H 0.5078 0.1769 0.8622 0.032 Uiso 1 1 calc R
C20 C 0.5026(5) 0.4026(3) 0.89907(17) 0.0232(9) Uani 1 1 d .
H20A H 0.4579 0.3857 0.9459 0.035 Uiso 1 1 calc R
H20B H 0.3829 0.3849 0.8680 0.035 Uiso 1 1 calc R
H20C H 0.5419 0.4865 0.8950 0.035 Uiso 1 1 calc R

loop_
_atom_site_aniso_label
_atom_site_aniso_U_11
_atom_site_aniso_U_22
_atom_site_aniso_U_33
_atom_site_aniso_U_23
_atom_site_aniso_U_13
_atom_site_aniso_U_12
S1 0.0139(4) 0.0084(4) 0.0172(4) -0.0017(3) 0.0015(3) -0.0022(4)
O11 0.0164(11) 0.0089(11) 0.0174(11) -0.0014(10) 0.0028(8) 0.0002(10)
O12 0.0122(12) 0.0100(11) 0.0163(11) -0.0015(9) 0.0008(10) -0.0046(9)
O13 0.0216(12) 0.0081(12) 0.0253(13) 0.0018(9) 0.0013(11) -0.0039(10)
O14 0.0131(11) 0.0189(13) 0.0258(13) -0.0022(12) 0.0008(8) -0.0066(11)
C10 0.0131(17) 0.0005(15) 0.0215(17) -0.0004(13) 0.0002(14) 0.0009(14)
C11 0.0132(17) 0.0119(16) 0.0139(18) -0.0022(12) 0.0008(12) -0.0052(14)
C12 0.0071(15) 0.0163(18) 0.0181(17) -0.0008(14) 0.0001(14) 0.0030(14)
C13 0.0117(17) 0.0155(17) 0.0136(16) -0.0006(13) 0.0006(14) 0.0005(14)
C14 0.0159(18) 0.0123(18) 0.0242(19) -0.0081(15) -0.0018(16) 0.0002(15)
C15 0.0127(19) 0.025(2) 0.0196(18) -0.0048(15) 0.0004(16) -0.0008(16)
C16 0.030(2) 0.0192(19) 0.0172(17) -0.0023(14) 0.0004(16) 0.0044(17)
C17 0.0107(17) 0.0126(17) 0.0173(17) 0.0000(14) 0.0015(13) -0.0002(14)
C18 0.026(2) 0.031(2) 0.0170(18) 0.0017(15) -0.0027(15) -0.0040(18)
C19 0.032(2) 0.0153(18) 0.0165(18) 0.0019(14) 0.0044(17) -0.0028(17)
C20 0.022(2) 0.027(2) 0.0210(19) 0.0023(15) 0.0082(14) 0.0045(16)

loop_
_atom_type_symbol
_atom_type_description
_atom_type_scat_dispersion_real
_atom_type_scat_dispersion_imag
_atom_type_scat_source
C C 0.0033 0.0016 'International Tables Vol C Tables 4.2.6.8 and 6.1.1.4'
H H 0.0000 0.0000 'International Tables Vol C Tables 4.2.6.8 and 6.1.1.4'
O O 0.0106 0.0060 'International Tables Vol C Tables 4.2.6.8 and 6.1.1.4'
S S 0.1246 0.1234 'International Tables Vol C Tables 4.2.6.8 and 6.1.1.4'

loop_
_geom_angle_atom_site_label_1
_geom_angle_atom_site_label_2
_geom_angle_atom_site_label_3
_geom_angle
O14 S1 O13 118.57(13)
O14 S1 O11 111.86(12)
O13 S1 O11 106.00(13)
O14 S1 O12 105.92(13)
O13 S1 O12 111.77(13)
O11 S1 O12 101.46(12)
C10 O11 S1 114.79(18)
C12 O12 S1 115.13(19)
O11 C10 C11 107.5(2)
O11 C10 C17 106.1(2)
C11 C10 C17 117.7(3)
C10 C11 C12 112.0(3)
O12 C12 C13 106.6(2)
O12 C12 C11 107.3(2)
C13 C12 C11 116.9(3)
C15 C13 C12 107.5(2)
C15 C13 C16 109.2(3)
C12 C13 C16 108.9(3)
C15 C13 C14 109.8(3)
C12 C13 C14 112.1(3)
C16 C13 C14 109.3(3)
C18 C17 C20 109.7(3)
C18 C17 C10 109.3(2)
C20 C17 C10 111.4(3)
C18 C17 C19 109.1(3)
C20 C17 C19 109.9(3)
C10 C17 C19 107.5(3)

loop_
_geom_bond_atom_site_label_1
_geom_bond_atom_site_label_2
_geom_bond_distance
S1 O14 1.424(2)
S1 O13 1.425(2)
S1 O11 1.565(2)
S1 O12 1.566(2)
O11 C10 1.498(4)
O12 C12 1.490(4)
C10 C11 1.516(4)
C10 C17 1.535(4)
C11 C12 1.533(4)
C12 C13 1.528(4)
C13 C15 1.528(5)
C13 C16 1.532(4)
C13 C14 1.535(4)
C17 C18 1.527(4)
C17 C20 1.530(4)
C17 C19 1.538(4)
